data_7111332
loop_
_publ_author_name
'Zhang, Xian-Ming'
'Wu, Hai-Shun'
'Zhang, Fu-Qiang'
'Prikhod'ko, Alexander'
'Kuwata, Shigemasa'
'Comba, Peter'

_publ_section_title
;
 The three-electron heteropoly blue [P6Mo18O73]11? with a basket-shaped
 skeletonElectronic supplementary information (ESI) available: UV-vis and
 EPR spectra, magnetic data, and plot of the arrays of clusters of 1. See
 http://www.rsc.org/suppdata/cc/b4/b405931j/
;
_journal_issue 18
_journal_name_full 'Chemical Communications'
_journal_page_first 2046
_journal_page_last 2047
_journal_paper_doi 10.1039/b405931j
_journal_year 2004
_chemical_formula_sum 'C30 H96 K Mo18 N10 O86 P6'
_chemical_formula_weight 3925.01
_chemical_name_systematic
;
?
;
_space_group_IT_number 15
_symmetry_cell_setting monoclinic
_symmetry_space_group_name_Hall '-C 2yc'
_symmetry_space_group_name_H-M 'C 1 2/c 1'
_atom_sites_solution_hydrogens geom
_atom_sites_solution_primary direct
_atom_sites_solution_secondary difmap
_audit_creation_method SHELXL-97
_cell_angle_alpha 90.00
_cell_angle_beta 96.261(2)
_cell_angle_gamma 90.00
_cell_formula_units_Z 4
_cell_length_a 25.375(4)
_cell_length_b 20.003(3)
_cell_length_c 19.700(3)
_cell_measurement_reflns_used 1664
_cell_measurement_temperature 293(2)
_cell_measurement_theta_max 25
_cell_measurement_theta_min 2.3
_cell_volume 9940(3)
_computing_cell_refinement 'SMART (Bruker, 2001)'
_computing_data_collection 'SMART (Bruker, 2001)'
_computing_data_reduction 'SAINT (Bruker, 2001)'
_computing_molecular_graphics 'ORTEP-II (Johnson, 1976)'
_computing_publication_material 'SHELXL-97 (Sheldrick, 1997)'
_computing_structure_refinement 'SHELXL-97 (Sheldrick, 1997)'
_computing_structure_solution 'SHELXS-97 (Sheldrick, 1990)'
_diffrn_ambient_temperature 293(2)
_diffrn_measured_fraction_theta_full 0.956
_diffrn_measured_fraction_theta_max 0.956
_diffrn_measurement_device_type 'Bruker APEX area-detector diffractometer'
_diffrn_measurement_method '\f and \w scan'
_diffrn_radiation_monochromator graphite
_diffrn_radiation_source 'fine-focus sealed tube'
_diffrn_radiation_type MoK\a
_diffrn_radiation_wavelength 0.71073
_diffrn_reflns_av_R_equivalents 0.0254
_diffrn_reflns_av_sigmaI/netI 0.0311
_diffrn_reflns_limit_h_max 32
_diffrn_reflns_limit_h_min -32
_diffrn_reflns_limit_k_max 24
_diffrn_reflns_limit_k_min -21
_diffrn_reflns_limit_l_max 16
_diffrn_reflns_limit_l_min -24
_diffrn_reflns_number 22863
_diffrn_reflns_theta_full 27.00
_diffrn_reflns_theta_max 27.00
_diffrn_reflns_theta_min 1.61
_diffrn_standards_decay_% 0
_diffrn_standards_interval_time 0
_diffrn_standards_number 0
_exptl_absorpt_coefficient_mu 2.451
_exptl_absorpt_correction_T_max 0.6399
_exptl_absorpt_correction_T_min 0.6399
_exptl_absorpt_correction_type multi-scan
_exptl_crystal_colour 'dark blue'
_exptl_crystal_density_diffrn 2.623
_exptl_crystal_density_method 'not measured'
_exptl_crystal_description block
_exptl_crystal_F_000 7596
_exptl_crystal_size_max 0.20
_exptl_crystal_size_mid 0.20
_exptl_crystal_size_min 0.20
_refine_diff_density_max 3.309
_refine_diff_density_min -1.163
_refine_diff_density_rms 0.137
_refine_ls_extinction_method none
_refine_ls_goodness_of_fit_ref 1.106
_refine_ls_hydrogen_treatment mixed
_refine_ls_matrix_type full
_refine_ls_number_parameters 695
_refine_ls_number_reflns 10380
_refine_ls_number_restraints 0
_refine_ls_restrained_S_all 1.106
_refine_ls_R_factor_all 0.0410
_refine_ls_R_factor_gt 0.0363
_refine_ls_shift/su_max 0.001
_refine_ls_shift/su_mean 0.000
_refine_ls_structure_factor_coef Fsqd
_refine_ls_weighting_details 'calc w=1/[\s^2^(Fo^2^)+(0.0360P)^2^+69.8878P] where P=(Fo^2^+2Fc^2^)/3'
_refine_ls_weighting_scheme calc
_refine_ls_wR_factor_gt 0.0851
_refine_ls_wR_factor_ref 0.0874
_reflns_number_gt 9529
_reflns_number_total 10380
_reflns_threshold_expression >2sigma(I)
_cod_data_source_file b405931jsup1.cif
_cod_data_source_block mo
_cod_depositor_comments
;
The following automatic conversions were performed:

'_exptl_absorpt_correction_type' value 'Multi-scan' changed to
'multi-scan' according to
/home/saulius/struct/CIF-dictionaries/cif_core.dic dictionary named
'cif_core.dic' version 2.4.2 from 2011-04-26.

Automatic conversion script
Id: cif_fix_values 1891 2012-01-12 08:04:46Z andrius 
;
_cod_original_sg_symbol_H-M C2/c
_cod_database_code 7111332

loop_
_symmetry_equiv_pos_as_xyz
'x, y, z'
'-x, y, -z+1/2'
'x+1/2, y+1/2, z'
'-x+1/2, y+1/2, -z+1/2'
'-x, -y, -z'
'x, -y, z-1/2'
'-x+1/2, -y+1/2, -z'
'x+1/2, -y+1/2, z-1/2'

loop_
_atom_site_label
_atom_site_type_symbol
_atom_site_fract_x
_atom_site_fract_y
_atom_site_fract_z
_atom_site_U_iso_or_equiv
_atom_site_adp_type
_atom_site_occupancy
_atom_site_symmetry_multiplicity
_atom_site_calc_flag
_atom_site_refinement_flags
Mo1 Mo 0.310818(15) 0.22021(2) 0.34296(2) 0.01638(9) Uani 1 1 d .
Mo2 Mo 0.290658(15) 0.22134(2) 0.16325(2) 0.01490(9) Uani 1 1 d .
Mo3 Mo 0.426090(15) -0.010497(19) 0.24796(2) 0.01465(9) Uani 1 1 d .
Mo4 Mo 0.296446(15) 0.07739(2) 0.25154(2) 0.01584(9) Uani 1 1 d .
Mo5 Mo 0.306252(17) 0.36667(2) 0.25349(2) 0.01890(10) Uani 1 1 d .
Mo6 Mo 0.418578(17) 0.418442(19) 0.16604(2) 0.01826(10) Uani 1 1 d .
Mo7 Mo 0.565236(17) 0.41814(2) 0.16286(2) 0.01877(10) Uani 1 1 d .
Mo8 Mo 0.409004(15) 0.254341(19) 0.078084(19) 0.01351(9) Uani 1 1 d .
Mo9 Mo 0.554534(15) 0.253488(19) 0.07678(2) 0.01440(9) Uani 1 1 d .
P1 P 0.41816(4) 0.26735(6) 0.25067(6) 0.0121(2) Uani 1 1 d .
P2 P 0.38105(4) 0.10262(6) 0.12993(6) 0.0127(2) Uani 1 1 d .
P3 P 0.40541(4) 0.10133(6) 0.37192(6) 0.0146(2) Uani 1 1 d .
K1 K 0.5000 0.14134(6) 0.2500 0.0119(3) Uani 1 2 d S
O1 O 0.27755(12) 0.17702(16) 0.25375(16) 0.0170(7) Uani 1 1 d .
O2 O 0.35633(12) 0.13570(16) 0.32920(16) 0.0169(7) Uani 1 1 d .
O3 O 0.35618(12) 0.26602(16) 0.25301(16) 0.0173(7) Uani 1 1 d .
O4 O 0.36548(13) 0.25139(16) 0.39742(16) 0.0184(7) Uani 1 1 d .
O5 O 0.27085(13) 0.1862(2) 0.39676(18) 0.0262(8) Uani 1 1 d .
O6 O 0.27623(13) 0.29819(18) 0.32007(17) 0.0221(7) Uani 1 1 d .
O7 O 0.23953(13) 0.18940(17) 0.11160(17) 0.0222(7) Uani 1 1 d .
O8 O 0.26298(13) 0.29886(17) 0.18962(16) 0.0199(7) Uani 1 1 d .
O9 O 0.33451(12) 0.25333(15) 0.10691(16) 0.0171(7) Uani 1 1 d .
O10 O 0.33923(12) 0.13607(15) 0.17298(16) 0.0151(6) Uani 1 1 d .
O11 O 0.44150(12) 0.07653(15) 0.32035(16) 0.0157(7) Uani 1 1 d .
O12 O 0.42835(12) 0.08119(15) 0.17983(16) 0.0155(6) Uani 1 1 d .
O13 O 0.41572(13) -0.06025(17) 0.17710(17) 0.0215(7) Uani 1 1 d .
O14 O 0.42450(13) -0.06679(17) 0.31230(17) 0.0223(7) Uani 1 1 d .
O15 O 0.5000 0.0032(2) 0.2500 0.0185(10) Uani 1 2 d S
O16 O 0.25092(13) 0.05558(18) 0.18467(18) 0.0230(7) Uani 1 1 d .
O17 O 0.35175(12) 0.01931(16) 0.24823(16) 0.0171(7) Uani 1 1 d .
O18 O 0.26605(13) 0.05413(18) 0.32036(18) 0.0249(8) Uani 1 1 d .
O19 O 0.25432(14) 0.41955(18) 0.25579(18) 0.0277(8) Uani 1 1 d .
O20 O 0.35475(13) 0.39426(17) 0.32046(17) 0.0224(7) Uani 1 1 d .
O21 O 0.33983(13) 0.39505(16) 0.18356(17) 0.0207(7) Uani 1 1 d .
O22 O 0.39659(15) 0.48058(17) 0.11142(18) 0.0270(8) Uani 1 1 d .
O23 O 0.41948(14) 0.46578(16) 0.25159(17) 0.0218(7) Uani 1 1 d .
O24 O 0.43399(13) 0.34189(16) 0.25005(16) 0.0175(7) Uani 1 1 d .
O25 O 0.41485(13) 0.34405(16) 0.10705(16) 0.0183(7) Uani 1 1 d .
O26 O 0.49138(13) 0.42637(16) 0.16579(16) 0.0207(7) Uani 1 1 d .
O27 O 0.57443(14) 0.47965(17) 0.10738(18) 0.0256(8) Uani 1 1 d .
O28 O 0.55508(13) 0.34355(16) 0.10512(16) 0.0187(7) Uani 1 1 d .
O29 O 0.39886(12) 0.15513(15) 0.08003(16) 0.0151(6) Uani 1 1 d .
O30 O 0.38725(13) 0.26554(16) -0.00552(16) 0.0193(7) Uani 1 1 d .
O31 O 0.48113(12) 0.24703(16) 0.07157(16) 0.0167(7) Uani 1 1 d .
O32 O 0.43207(12) 0.23142(15) 0.18746(16) 0.0150(6) Uani 1 1 d .
O33 O 0.44631(12) 0.23136(15) 0.31248(16) 0.0145(6) Uani 1 1 d .
O34 O 0.43606(12) 0.15350(16) 0.41892(16) 0.0162(7) Uani 1 1 d .
O35 O 0.56017(13) 0.26372(17) -0.00706(17) 0.0213(7) Uani 1 1 d .
O36 O 0.35670(12) 0.04450(16) 0.08866(16) 0.0168(7) Uani 1 1 d .
O37 O 0.38719(12) 0.04686(17) 0.41665(17) 0.0212(7) Uani 1 1 d .
N1 N 0.19709(16) 0.4869(2) 0.0366(2) 0.0245(9) Uani 1 1 d .
H1A H 0.1805 0.4741 -0.0040 0.029 Uiso 1 1 calc R
H1E H 0.1728 0.5059 0.0606 0.029 Uiso 1 1 calc R
N2 N 0.30336(17) 0.4474(2) 0.0242(2) 0.0284(10) Uani 1 1 d .
H2A H 0.3199 0.4602 0.0648 0.034 Uiso 1 1 calc R
H2C H 0.3277 0.4287 0.0001 0.034 Uiso 1 1 calc R
N3 N 0.11402(19) 0.1956(2) 0.2847(2) 0.0314(10) Uani 1 1 d .
H3C H 0.0796 0.2066 0.2841 0.038 Uiso 1 1 calc R
H3D H 0.1157 0.1526 0.2716 0.038 Uiso 1 1 calc R
N4 N 0.16835(17) 0.3146(2) 0.3296(2) 0.0263(10) Uani 1 1 d .
H4B H 0.1690 0.3576 0.3432 0.032 Uiso 1 1 calc R
H4C H 0.2021 0.3010 0.3288 0.032 Uiso 1 1 calc R
N5 N 0.45346(16) 0.0147(2) 0.5325(2) 0.0215(9) Uani 1 1 d .
H5A H 0.4350 0.0122 0.5689 0.026 Uiso 1 1 calc R
H5D H 0.4335 0.0367 0.4991 0.026 Uiso 1 1 calc R
C1 C 0.3236(3) 0.5585(3) -0.0209(4) 0.0434(16) Uani 1 1 d .
H1B H 0.3503 0.5390 -0.0458 0.065 Uiso 1 1 calc R
H1C H 0.3394 0.5722 0.0234 0.065 Uiso 1 1 calc R
H1D H 0.3084 0.5966 -0.0453 0.065 Uiso 1 1 calc R
C2 C 0.2806(2) 0.5074(3) -0.0131(3) 0.0295(12) Uani 1 1 d .
H2B H 0.2648 0.4938 -0.0586 0.035 Uiso 1 1 calc R
C3 C 0.2380(2) 0.5367(3) 0.0253(3) 0.0257(11) Uani 1 1 d .
H3A H 0.2538 0.5535 0.0690 0.031 Uiso 1 1 calc R
H3B H 0.2216 0.5740 -0.0003 0.031 Uiso 1 1 calc R
C4 C 0.2195(2) 0.4265(3) 0.0742(3) 0.0246(11) Uani 1 1 d .
H4A H 0.2355 0.4403 0.1196 0.029 Uiso 1 1 calc R
C5 C 0.2621(2) 0.3964(3) 0.0356(3) 0.0249(11) Uani 1 1 d .
H5B H 0.2786 0.3591 0.0614 0.030 Uiso 1 1 calc R
H5C H 0.2462 0.3795 -0.0081 0.030 Uiso 1 1 calc R
C6 C 0.1755(2) 0.3770(3) 0.0826(3) 0.0293(12) Uani 1 1 d .
H6A H 0.1494 0.3977 0.1076 0.044 Uiso 1 1 calc R
H6B H 0.1899 0.3386 0.1071 0.044 Uiso 1 1 calc R
H6C H 0.1592 0.3635 0.0384 0.044 Uiso 1 1 calc R
C7 C 0.1070(6) 0.2327(4) 0.1661(4) 0.120(5) Uani 1 1 d .
H7A H 0.1067 0.1869 0.1515 0.180 Uiso 1 1 calc R
H7B H 0.1229 0.2599 0.1338 0.180 Uiso 1 1 calc R
H7C H 0.0714 0.2474 0.1692 0.180 Uiso 1 1 calc R
C8 C 0.1386(3) 0.2386(3) 0.2347(3) 0.0456(17) Uani 1 1 d .
H8A H 0.1749 0.2233 0.2314 0.055 Uiso 1 1 calc R
C9 C 0.1403(3) 0.2022(3) 0.3560(3) 0.0401(15) Uani 1 1 d .
H9A H 0.1761 0.1845 0.3582 0.048 Uiso 1 1 calc R
H9B H 0.1210 0.1759 0.3864 0.048 Uiso 1 1 calc R
C10 C 0.1426(2) 0.2733(3) 0.3795(3) 0.0330(13) Uani 1 1 d .
H10A H 0.1063 0.2895 0.3812 0.040 Uiso 1 1 calc R
C11 C 0.1401(3) 0.3099(3) 0.2595(3) 0.0405(16) Uani 1 1 d .
H11A H 0.1579 0.3375 0.2287 0.049 Uiso 1 1 calc R
H11B H 0.1041 0.3264 0.2597 0.049 Uiso 1 1 calc R
C12 C 0.1730(3) 0.2809(4) 0.4500(3) 0.0502(19) Uani 1 1 d .
H12A H 0.1733 0.3271 0.4633 0.075 Uiso 1 1 calc R
H12B H 0.2087 0.2656 0.4489 0.075 Uiso 1 1 calc R
H12C H 0.1561 0.2548 0.4824 0.075 Uiso 1 1 calc R
C13 C 0.4922(2) 0.1230(3) 0.5749(3) 0.0292(12) Uani 1 1 d .
H13A H 0.4720 0.1209 0.6133 0.044 Uiso 1 1 calc R
H13B H 0.4723 0.1467 0.5382 0.044 Uiso 1 1 calc R
H13C H 0.5250 0.1460 0.5878 0.044 Uiso 1 1 calc R
C14 C 0.50367(19) 0.0527(3) 0.5516(2) 0.0221(10) Uani 1 1 d .
H14A H 0.5243 0.0293 0.5894 0.027 Uiso 1 1 calc R
C15 C 0.46439(19) -0.0538(2) 0.5088(3) 0.0221(10) Uani 1 1 d .
H15A H 0.4311 -0.0767 0.4961 0.027 Uiso 1 1 calc R
H15B H 0.4837 -0.0785 0.5459 0.027 Uiso 1 1 calc R
O1W O 0.5141(2) 0.5728(3) 0.0116(2) 0.0589(14) Uani 1 1 d .
H1WA H 0.4998 0.5828 -0.0287 0.071 Uiso 1 1 d R
H1WB H 0.4935 0.5856 0.0410 0.071 Uiso 1 1 d R
O2W O -0.0341(4) 0.1040(4) 0.1269(5) 0.140(3) Uani 1 1 d .
H2WA H -0.0199 0.0872 0.1641 0.168 Uiso 1 1 d R
O3W O 0.37641(18) 0.3983(2) -0.0539(3) 0.0505(13) Uani 1 1 d .
H3WA H 0.3735 0.3559 -0.0480 0.061 Uiso 1 1 d R
H3WB H 0.3825 0.4177 -0.0912 0.061 Uiso 1 1 d R
O4W O 0.19762(14) 0.43622(18) 0.37301(18) 0.0268(8) Uani 1 1 d .
H4WA H 0.1746 0.4677 0.3728 0.032 Uiso 1 1 d R
O5W O 0.0331(6) 0.0968(9) 0.2151(19) 0.29(2) Uani 0.50 1 d P
O6W O 0.3546(2) 0.5746(3) 0.2645(6) 0.170(5) Uani 1 1 d .
H6WA H 0.3793 0.5519 0.2871 0.204 Uiso 1 1 d R
H6WB H 0.3195 0.5754 0.2804 0.204 Uiso 1 1 d R
O7W O 0.0212(5) 0.2919(9) 0.2518(11) 0.127(6) Uani 0.50 1 d P
O8W O -0.0203(6) 0.2174(9) 0.1449(8) 0.114(6) Uani 0.50 1 d P

loop_
_atom_site_aniso_label
_atom_site_aniso_U_11
_atom_site_aniso_U_22
_atom_site_aniso_U_33
_atom_site_aniso_U_23
_atom_site_aniso_U_13
_atom_site_aniso_U_12
Mo1 0.01295(19) 0.0243(2) 0.0120(2) 0.00028(15) 0.00191(15) 0.00424(15)
Mo2 0.01443(19) 0.0182(2) 0.01188(19) 0.00021(15) 0.00063(15) 0.00359(15)
Mo3 0.01489(19) 0.01302(18) 0.0153(2) 0.00086(14) -0.00164(15) -0.00141(14)
Mo4 0.01234(18) 0.0207(2) 0.0144(2) 0.00227(15) 0.00139(15) -0.00234(15)
Mo5 0.0213(2) 0.0196(2) 0.0151(2) -0.00268(15) -0.00139(16) 0.00870(16)
Mo6 0.0275(2) 0.01258(19) 0.0136(2) 0.00084(14) -0.00277(16) 0.00030(16)
Mo7 0.0266(2) 0.01454(19) 0.0140(2) 0.00273(15) -0.00310(16) -0.00566(16)
Mo8 0.01666(19) 0.01356(19) 0.01025(19) 0.00054(14) 0.00113(15) -0.00115(14)
Mo9 0.01576(19) 0.01695(19) 0.01047(19) 0.00032(14) 0.00129(15) -0.00307(15)
P1 0.0153(5) 0.0118(5) 0.0091(5) 0.0002(4) 0.0010(4) 0.0017(4)
P2 0.0128(5) 0.0129(5) 0.0123(5) 0.0006(4) 0.0017(4) 0.0002(4)
P3 0.0123(5) 0.0174(6) 0.0138(6) 0.0028(4) 0.0006(4) -0.0006(4)
K1 0.0106(6) 0.0125(6) 0.0127(6) 0.000 0.0016(5) 0.000
O1 0.0151(15) 0.0228(17) 0.0129(16) 0.0002(13) 0.0010(12) 0.0048(13)
O2 0.0124(15) 0.0211(17) 0.0170(17) 0.0017(13) 0.0008(13) 0.0004(13)
O3 0.0170(16) 0.0182(16) 0.0164(17) 0.0003(13) -0.0001(13) 0.0026(13)
O4 0.0177(16) 0.0228(17) 0.0147(17) -0.0002(13) 0.0025(13) 0.0052(13)
O5 0.0156(17) 0.043(2) 0.0202(19) 0.0008(16) 0.0043(14) -0.0007(15)
O6 0.0178(17) 0.0300(19) 0.0178(17) -0.0021(14) -0.0006(13) 0.0092(14)
O7 0.0195(17) 0.0265(18) 0.0205(18) -0.0009(14) 0.0009(14) 0.0016(14)
O8 0.0197(17) 0.0249(18) 0.0142(17) -0.0023(13) -0.0018(13) 0.0084(14)
O9 0.0187(16) 0.0164(16) 0.0161(17) 0.0023(12) 0.0015(13) 0.0035(13)
O10 0.0125(15) 0.0180(16) 0.0149(16) 0.0018(12) 0.0020(12) 0.0016(12)
O11 0.0129(15) 0.0172(16) 0.0166(16) 0.0009(12) 0.0003(12) -0.0020(12)
O12 0.0133(15) 0.0182(16) 0.0149(16) 0.0006(12) 0.0013(12) 0.0003(12)
O13 0.0219(17) 0.0196(17) 0.0221(18) -0.0020(14) -0.0017(14) 0.0010(14)
O14 0.0216(17) 0.0226(18) 0.0212(18) 0.0046(14) -0.0041(14) -0.0038(14)
O15 0.011(2) 0.022(2) 0.021(2) 0.000 -0.0037(18) 0.000
O16 0.0166(16) 0.0279(19) 0.0233(19) 0.0016(15) -0.0031(14) -0.0035(14)
O17 0.0137(15) 0.0195(16) 0.0177(17) 0.0012(13) 0.0003(13) -0.0016(13)
O18 0.0219(18) 0.033(2) 0.0214(19) 0.0044(15) 0.0073(14) -0.0064(15)
O19 0.0283(19) 0.031(2) 0.0226(19) -0.0065(15) -0.0017(15) 0.0158(16)
O20 0.0240(18) 0.0240(18) 0.0183(18) -0.0056(14) -0.0012(14) 0.0070(14)
O21 0.0245(18) 0.0185(17) 0.0182(17) -0.0022(13) -0.0018(14) 0.0060(14)
O22 0.042(2) 0.0172(17) 0.0193(18) 0.0049(14) -0.0069(16) -0.0002(15)
O23 0.0305(19) 0.0137(16) 0.0192(18) -0.0016(13) -0.0054(14) 0.0000(14)
O24 0.0230(17) 0.0142(16) 0.0149(16) 0.0009(12) 0.0008(13) 0.0020(13)
O25 0.0235(17) 0.0154(16) 0.0158(17) -0.0016(13) 0.0011(13) -0.0024(13)
O26 0.0280(19) 0.0183(17) 0.0152(17) -0.0004(13) 0.0001(14) -0.0031(14)
O27 0.032(2) 0.0212(18) 0.0217(19) 0.0074(14) -0.0049(15) -0.0069(15)
O28 0.0226(17) 0.0168(16) 0.0157(17) 0.0014(13) -0.0030(13) -0.0046(13)
O29 0.0169(16) 0.0150(15) 0.0139(16) -0.0005(12) 0.0039(12) -0.0011(12)
O30 0.0261(18) 0.0195(16) 0.0122(16) 0.0021(13) 0.0021(14) -0.0023(14)
O31 0.0161(16) 0.0184(16) 0.0162(17) -0.0007(13) 0.0040(13) -0.0031(13)
O32 0.0174(16) 0.0153(15) 0.0127(16) -0.0008(12) 0.0037(13) 0.0001(12)
O33 0.0168(16) 0.0154(15) 0.0116(15) 0.0013(12) 0.0021(12) 0.0000(12)
O34 0.0175(16) 0.0177(16) 0.0132(16) 0.0025(12) 0.0007(12) 0.0012(13)
O35 0.0227(17) 0.0267(18) 0.0142(17) 0.0035(14) 0.0015(14) -0.0048(14)
O36 0.0188(16) 0.0161(16) 0.0149(16) -0.0002(13) -0.0007(13) -0.0018(13)
O37 0.0162(16) 0.0279(19) 0.0190(18) 0.0089(14) 0.0002(13) -0.0039(14)
N1 0.023(2) 0.032(2) 0.018(2) -0.0074(18) -0.0031(17) 0.0086(18)
N2 0.023(2) 0.036(3) 0.026(2) 0.000(2) 0.0037(18) 0.0101(19)
N3 0.032(3) 0.036(3) 0.026(2) 0.000(2) 0.002(2) -0.001(2)
N4 0.028(2) 0.027(2) 0.025(2) -0.0034(18) 0.0051(18) 0.0063(19)
N5 0.018(2) 0.027(2) 0.019(2) 0.0085(17) 0.0013(16) -0.0008(17)
C1 0.042(4) 0.044(4) 0.047(4) 0.013(3) 0.018(3) 0.005(3)
C2 0.034(3) 0.035(3) 0.020(3) 0.006(2) 0.002(2) 0.008(2)
C3 0.030(3) 0.027(3) 0.020(3) -0.003(2) 0.000(2) 0.009(2)
C4 0.026(3) 0.030(3) 0.016(2) 0.003(2) -0.002(2) 0.006(2)
C5 0.028(3) 0.028(3) 0.018(3) -0.001(2) -0.002(2) 0.011(2)
C6 0.023(3) 0.035(3) 0.028(3) 0.002(2) -0.003(2) 0.002(2)
C7 0.284(17) 0.053(5) 0.018(4) -0.003(3) -0.011(6) -0.059(8)
C8 0.089(5) 0.023(3) 0.028(3) -0.003(2) 0.019(3) -0.002(3)
C9 0.040(3) 0.055(4) 0.023(3) 0.014(3) -0.008(3) -0.015(3)
C10 0.024(3) 0.058(4) 0.019(3) -0.002(3) 0.008(2) -0.006(3)
C11 0.079(5) 0.022(3) 0.019(3) 0.001(2) -0.001(3) -0.001(3)
C12 0.041(4) 0.088(6) 0.020(3) 0.001(3) 0.000(3) -0.028(4)
C13 0.036(3) 0.026(3) 0.025(3) 0.002(2) 0.002(2) -0.001(2)
C14 0.022(2) 0.028(3) 0.016(2) 0.007(2) -0.0031(19) -0.001(2)
C15 0.020(2) 0.023(3) 0.023(3) 0.007(2) 0.002(2) -0.0030(19)
O1W 0.066(3) 0.069(4) 0.037(3) 0.008(2) -0.014(2) 0.009(3)
O2W 0.168(9) 0.091(6) 0.171(9) 0.007(6) 0.062(7) -0.002(6)
O3W 0.062(3) 0.028(2) 0.069(3) 0.014(2) 0.043(3) 0.010(2)
O4W 0.0296(19) 0.0248(18) 0.0242(19) -0.0051(15) -0.0046(15) 0.0123(15)
O5W 0.076(10) 0.104(13) 0.67(6) -0.24(2) -0.12(2) 0.056(9)
O6W 0.031(3) 0.025(3) 0.453(17) 0.034(6) 0.021(6) 0.006(2)
O7W 0.079(11) 0.154(15) 0.145(15) -0.034(14) -0.005(13) 0.027(9)
O8W 0.070(9) 0.158(16) 0.112(13) -0.040(11) 0.007(8) 0.017(9)

loop_
_atom_type_symbol
_atom_type_description
_atom_type_scat_dispersion_real
_atom_type_scat_dispersion_imag
_atom_type_scat_source
C C 0.0033 0.0016 'International Tables Vol C Tables 4.2.6.8 and 6.1.1.4'
H H 0.0000 0.0000 'International Tables Vol C Tables 4.2.6.8 and 6.1.1.4'
N N 0.0061 0.0033 'International Tables Vol C Tables 4.2.6.8 and 6.1.1.4'
O O 0.0106 0.0060 'International Tables Vol C Tables 4.2.6.8 and 6.1.1.4'
P P 0.1023 0.0942 'International Tables Vol C Tables 4.2.6.8 and 6.1.1.4'
Mo Mo -1.6832 0.6857 'International Tables Vol C Tables 4.2.6.8 and 6.1.1.4'
K K 0.2009 0.2494 'International Tables Vol C Tables 4.2.6.8 and 6.1.1.4'

loop_
_geom_angle_atom_site_label_1
_geom_angle_atom_site_label_2
_geom_angle_atom_site_label_3
_geom_angle
_geom_angle_site_symmetry_1
_geom_angle_site_symmetry_3
O5 Mo1 O4 104.23(16) . .
O5 Mo1 O6 101.18(17) . .
O4 Mo1 O6 99.94(15) . .
O5 Mo1 O1 98.56(15) . .
O4 Mo1 O1 152.52(14) . .
O6 Mo1 O1 90.37(14) . .
O5 Mo1 O2 97.74(16) . .
O4 Mo1 O2 87.47(13) . .
O6 Mo1 O2 157.23(14) . .
O1 Mo1 O2 74.29(12) . .
O5 Mo1 O3 171.04(14) . .
O4 Mo1 O3 84.59(13) . .
O6 Mo1 O3 75.35(13) . .
O1 Mo1 O3 73.40(12) . .
O2 Mo1 O3 84.05(12) . .
O7 Mo2 O9 104.66(16) . .
O7 Mo2 O8 101.64(15) . .
O9 Mo2 O8 99.25(15) . .
O7 Mo2 O1 100.01(15) . .
O9 Mo2 O1 150.69(13) . .
O8 Mo2 O1 90.92(14) . .
O7 Mo2 O10 98.78(14) . .
O9 Mo2 O10 87.03(13) . .
O8 Mo2 O10 156.28(13) . .
O1 Mo2 O10 73.67(12) . .
O7 Mo2 O3 170.98(14) . .
O9 Mo2 O3 84.13(13) . .
O8 Mo2 O3 74.58(12) . .
O1 Mo2 O3 72.12(12) . .
O10 Mo2 O3 83.43(11) . .
O14 Mo3 O13 102.07(17) . .
O14 Mo3 O15 100.64(14) . .
O13 Mo3 O15 99.54(14) . .
O14 Mo3 O17 95.60(15) . .
O13 Mo3 O17 96.63(14) . .
O15 Mo3 O17 154.08(17) . .
O14 Mo3 O11 93.23(14) . .
O13 Mo3 O11 164.69(14) . .
O15 Mo3 O11 76.80(13) . .
O17 Mo3 O11 82.27(12) . .
O14 Mo3 O12 167.85(14) . .
O13 Mo3 O12 89.95(14) . .
O15 Mo3 O12 78.87(13) . .
O17 Mo3 O12 81.03(12) . .
O11 Mo3 O12 74.78(11) . .
O14 Mo3 K1 127.66(11) . .
O13 Mo3 K1 122.56(12) . .
O15 Mo3 K1 50.01(14) . .
O17 Mo3 K1 104.10(9) . .
O11 Mo3 K1 44.08(8) . .
O12 Mo3 K1 43.44(8) . .
O18 Mo4 O16 102.57(17) . .
O18 Mo4 O17 105.78(16) . .
O16 Mo4 O17 105.49(16) . .
O18 Mo4 O1 97.00(16) . .
O16 Mo4 O1 97.14(15) . .
O17 Mo4 O1 143.13(13) . .
O18 Mo4 O10 164.65(15) . .
O16 Mo4 O10 86.61(14) . .
O17 Mo4 O10 83.12(13) . .
O1 Mo4 O10 69.38(12) . .
O18 Mo4 O2 86.20(14) . .
O16 Mo4 O2 164.51(14) . .
O17 Mo4 O2 83.92(13) . .
O1 Mo4 O2 68.86(12) . .
O10 Mo4 O2 82.28(11) . .
O19 Mo5 O21 105.04(17) . .
O19 Mo5 O20 105.19(16) . .
O21 Mo5 O20 97.05(16) . .
O19 Mo5 O8 93.58(15) . .
O21 Mo5 O8 90.31(14) . .
O20 Mo5 O8 157.18(14) . .
O19 Mo5 O6 93.12(16) . .
O21 Mo5 O6 157.66(14) . .
O20 Mo5 O6 90.45(15) . .
O8 Mo5 O6 75.43(13) . .
O19 Mo5 O3 160.81(16) . .
O21 Mo5 O3 88.11(13) . .
O20 Mo5 O3 86.57(13) . .
O8 Mo5 O3 72.06(12) . .
O6 Mo5 O3 71.31(12) . .
O22 Mo6 O26 101.20(17) . .
O22 Mo6 O25 101.33(15) . .
O26 Mo6 O25 92.81(14) . .
O22 Mo6 O23 99.55(16) . .
O26 Mo6 O23 92.48(14) . .
O25 Mo6 O23 157.01(14) . .
O22 Mo6 O21 90.82(16) . .
O26 Mo6 O21 167.83(13) . .
O25 Mo6 O21 86.63(13) . .
O23 Mo6 O21 83.55(14) . .
O22 Mo6 O24 168.48(16) . .
O26 Mo6 O24 88.11(13) . .
O25 Mo6 O24 84.80(13) . .
O23 Mo6 O24 73.03(13) . .
O21 Mo6 O24 79.73(12) . .
O27 Mo7 O28 101.99(16) . .
O27 Mo7 O26 99.49(16) . .
O28 Mo7 O26 90.96(14) . .
O27 Mo7 O23 100.19(16) . 2_655
O28 Mo7 O23 156.79(14) . 2_655
O26 Mo7 O23 92.04(14) . 2_655
O27 Mo7 O20 93.94(16) . 2_655
O28 Mo7 O20 88.88(14) . 2_655
O26 Mo7 O20 166.30(14) . 2_655
O23 Mo7 O20 82.88(14) 2_655 2_655
O27 Mo7 O24 169.63(14) . 2_655
O28 Mo7 O24 85.07(13) . 2_655
O26 Mo7 O24 87.86(13) . 2_655
O23 Mo7 O24 72.06(12) 2_655 2_655
O20 Mo7 O24 78.47(12) 2_655 2_655
O30 Mo8 O31 99.36(15) . .
O30 Mo8 O25 100.09(15) . .
O31 Mo8 O25 92.89(14) . .
O30 Mo8 O29 96.93(14) . .
O31 Mo8 O29 93.04(13) . .
O25 Mo8 O29 160.80(13) . .
O30 Mo8 O9 93.36(15) . .
O31 Mo8 O9 166.82(13) . .
O25 Mo8 O9 88.27(13) . .
O29 Mo8 O9 81.91(12) . .
O30 Mo8 O32 174.44(14) . .
O31 Mo8 O32 83.86(13) . .
O25 Mo8 O32 84.20(13) . .
O29 Mo8 O32 78.31(12) . .
O9 Mo8 O32 83.19(12) . .
O35 Mo9 O31 98.39(15) . .
O35 Mo9 O28 100.11(15) . .
O31 Mo9 O28 93.31(14) . .
O35 Mo9 O34 98.01(15) . 2_655
O31 Mo9 O34 92.68(13) . 2_655
O28 Mo9 O34 159.86(13) . 2_655
O35 Mo9 O4 93.34(15) . 2_655
O31 Mo9 O4 167.67(13) . 2_655
O28 Mo9 O4 88.33(13) . 2_655
O34 Mo9 O4 81.89(13) 2_655 2_655
O35 Mo9 O33 173.81(14) . 2_655
O31 Mo9 O33 85.62(13) . 2_655
O28 Mo9 O33 84.28(13) . 2_655
O34 Mo9 O33 77.02(12) 2_655 2_655
O4 Mo9 O33 82.38(12) 2_655 2_655
O32 P1 O33 107.59(18) . .
O32 P1 O24 111.59(18) . .
O33 P1 O24 111.27(18) . .
O32 P1 O3 109.80(18) . .
O33 P1 O3 110.51(18) . .
O24 P1 O3 106.09(18) . .
O32 P1 K1 54.87(12) . .
O33 P1 K1 52.83(12) . .
O24 P1 K1 125.37(13) . .
O3 P1 K1 128.53(13) . .
O36 P2 O12 112.13(18) . .
O36 P2 O29 108.20(18) . .
O12 P2 O29 109.74(18) . .
O36 P2 O10 110.85(18) . .
O12 P2 O10 107.49(17) . .
O29 P2 O10 108.38(17) . .
O36 P2 K1 139.49(13) . .
O12 P2 K1 28.39(12) . .
O29 P2 K1 89.41(12) . .
O10 P2 K1 96.72(12) . .
O37 P3 O11 113.58(19) . .
O37 P3 O34 107.71(19) . .
O11 P3 O34 108.63(18) . .
O37 P3 O2 110.58(18) . .
O11 P3 O2 106.41(18) . .
O34 P3 O2 109.90(18) . .
O37 P3 K1 143.77(15) . .
O11 P3 K1 31.73(12) . .
O34 P3 K1 85.56(13) . .
O2 P3 K1 95.19(13) . .
O12 K1 O12 121.78(15) . 2_655
O12 K1 O11 67.23(10) . .
O12 K1 O11 83.26(10) 2_655 .
O12 K1 O11 83.26(10) . 2_655
O12 K1 O11 67.23(10) 2_655 2_655
O11 K1 O11 117.55(15) . 2_655
O12 K1 O33 117.15(10) . 2_655
O12 K1 O33 101.94(10) 2_655 2_655
O11 K1 O33 168.24(11) . 2_655
O11 K1 O33 74.20(10) 2_655 2_655
O12 K1 O33 101.94(10) . .
O12 K1 O33 117.15(10) 2_655 .
O11 K1 O33 74.20(10) . .
O11 K1 O33 168.24(11) 2_655 .
O33 K1 O33 94.06(14) 2_655 .
O12 K1 O32 167.10(11) . 2_655
O12 K1 O32 71.06(10) 2_655 2_655
O11 K1 O32 118.79(10) . 2_655
O11 K1 O32 102.19(10) 2_655 2_655
O33 K1 O32 54.62(10) 2_655 2_655
O33 K1 O32 70.62(10) . 2_655
O12 K1 O32 71.06(10) . .
O12 K1 O32 167.10(11) 2_655 .
O11 K1 O32 102.19(10) . .
O11 K1 O32 118.79(10) 2_655 .
O33 K1 O32 70.62(10) 2_655 .
O33 K1 O32 54.62(10) . .
O32 K1 O32 96.15(14) 2_655 .
O12 K1 O15 60.89(8) . .
O12 K1 O15 60.89(8) 2_655 .
O11 K1 O15 58.77(8) . .
O11 K1 O15 58.77(8) 2_655 .
O33 K1 O15 132.97(7) 2_655 .
O33 K1 O15 132.97(7) . .
O32 K1 O15 131.92(7) 2_655 .
O32 K1 O15 131.92(7) . .
O12 K1 P1 87.06(7) . .
O12 K1 P1 143.33(8) 2_655 .
O11 K1 P1 88.95(7) . .
O11 K1 P1 144.91(8) 2_655 .
O33 K1 P1 80.58(8) 2_655 .
O33 K1 P1 27.36(7) . .
O32 K1 P1 81.81(8) 2_655 .
O32 K1 P1 27.30(7) . .
O15 K1 P1 140.50(3) . .
O12 K1 P1 143.33(8) . 2_655
O12 K1 P1 87.06(7) 2_655 2_655
O11 K1 P1 144.91(8) . 2_655
O11 K1 P1 88.95(7) 2_655 2_655
O33 K1 P1 27.36(7) 2_655 2_655
O33 K1 P1 80.58(8) . 2_655
O32 K1 P1 27.30(7) 2_655 2_655
O32 K1 P1 81.81(8) . 2_655
O15 K1 P1 140.50(3) . 2_655
P1 K1 P1 79.01(5) . 2_655
O12 K1 Mo3 39.28(7) . .
O12 K1 Mo3 86.88(8) 2_655 .
O11 K1 Mo3 38.90(7) . .
O11 K1 Mo3 84.00(8) 2_655 .
O33 K1 Mo3 150.72(7) 2_655 .
O33 K1 Mo3 106.76(7) . .
O32 K1 Mo3 152.01(7) 2_655 .
O32 K1 Mo3 104.75(7) . .
O15 K1 Mo3 31.642(14) . .
P1 K1 Mo3 108.86(2) . .
P1 K1 Mo3 172.08(3) 2_655 .
Mo2 O1 Mo4 109.94(14) . .
Mo2 O1 Mo1 118.12(16) . .
Mo4 O1 Mo1 110.57(14) . .
P3 O2 Mo1 134.38(19) . .
P3 O2 Mo4 123.17(18) . .
Mo1 O2 Mo4 99.19(12) . .
P1 O3 Mo5 121.23(17) . .
P1 O3 Mo1 126.02(17) . .
Mo5 O3 Mo1 91.24(11) . .
P1 O3 Mo2 125.64(18) . .
Mo5 O3 Mo2 89.53(10) . .
Mo1 O3 Mo2 92.93(11) . .
Mo1 O4 Mo9 148.29(19) . 2_655
Mo1 O6 Mo5 121.07(17) . .
Mo2 O8 Mo5 122.61(16) . .
Mo2 O9 Mo8 147.58(18) . .
P2 O10 Mo2 135.86(19) . .
P2 O10 Mo4 122.56(17) . .
Mo2 O10 Mo4 99.21(12) . .
P3 O11 Mo3 126.67(17) . .
P3 O11 K1 129.59(18) . .
Mo3 O11 K1 97.01(12) . .
P2 O12 Mo3 122.47(17) . .
P2 O12 K1 134.53(18) . .
Mo3 O12 K1 97.27(11) . .
Mo3 O15 Mo3 163.3(3) . 2_655
Mo3 O15 K1 98.35(14) . .
Mo3 O15 K1 98.35(14) 2_655 .
Mo4 O17 Mo3 157.99(19) . .
Mo5 O20 Mo7 140.27(19) . 2_655
Mo5 O21 Mo6 137.12(17) . .
Mo6 O23 Mo7 120.00(17) . 2_655
P1 O24 Mo6 129.51(18) . .
P1 O24 Mo7 128.09(18) . 2_655
Mo6 O24 Mo7 94.82(12) . 2_655
Mo8 O25 Mo6 159.42(19) . .
Mo6 O26 Mo7 170.0(2) . .
Mo7 O28 Mo9 159.24(19) . .
P2 O29 Mo8 137.37(19) . .
Mo8 O31 Mo9 168.91(19) . .
P1 O32 Mo8 129.87(18) . .
P1 O32 K1 97.83(15) . .
Mo8 O32 K1 132.04(13) . .
P1 O33 Mo9 129.40(18) . 2_655
P1 O33 K1 99.81(15) . .
Mo9 O33 K1 130.69(13) 2_655 .
P3 O34 Mo9 138.08(19) . 2_655
C3 N1 C4 112.6(4) . .
C3 N1 H1A 109.1 . .
C4 N1 H1A 109.1 . .
C3 N1 H1E 109.1 . .
C4 N1 H1E 109.1 . .
H1A N1 H1E 107.8 . .
C2 N2 C5 112.6(4) . .
C2 N2 H2A 109.1 . .
C5 N2 H2A 109.1 . .
C2 N2 H2C 109.1 . .
C5 N2 H2C 109.1 . .
H2A N2 H2C 107.8 . .
C9 N3 C8 113.1(5) . .
C9 N3 H3C 109.0 . .
C8 N3 H3C 109.0 . .
C9 N3 H3D 109.0 . .
C8 N3 H3D 109.0 . .
H3C N3 H3D 107.8 . .
C11 N4 C10 112.1(4) . .
C11 N4 H4B 109.2 . .
C10 N4 H4B 109.2 . .
C11 N4 H4C 109.2 . .
C10 N4 H4C 109.2 . .
H4B N4 H4C 107.9 . .
C15 N5 C14 111.4(4) . .
C15 N5 H5A 109.3 . .
C14 N5 H5A 109.3 . .
C15 N5 H5D 109.3 . .
C14 N5 H5D 109.3 . .
H5A N5 H5D 108.0 . .
C2 C1 H1B 109.5 . .
C2 C1 H1C 109.5 . .
H1B C1 H1C 109.5 . .
C2 C1 H1D 109.5 . .
H1B C1 H1D 109.5 . .
H1C C1 H1D 109.5 . .
N2 C2 C3 109.0(4) . .
N2 C2 C1 110.4(5) . .
C3 C2 C1 110.8(5) . .
N2 C2 H2B 108.9 . .
C3 C2 H2B 108.9 . .
C1 C2 H2B 108.9 . .
N1 C3 C2 111.7(4) . .
N1 C3 H3A 109.3 . .
C2 C3 H3A 109.3 . .
N1 C3 H3B 109.3 . .
C2 C3 H3B 109.3 . .
H3A C3 H3B 107.9 . .
N1 C4 C5 109.1(4) . .
N1 C4 C6 109.6(4) . .
C5 C4 C6 111.7(4) . .
N1 C4 H4A 108.8 . .
C5 C4 H4A 108.8 . .
C6 C4 H4A 108.8 . .
N2 C5 C4 110.7(4) . .
N2 C5 H5B 109.5 . .
C4 C5 H5B 109.5 . .
N2 C5 H5C 109.5 . .
C4 C5 H5C 109.5 . .
H5B C5 H5C 108.1 . .
C4 C6 H6A 109.5 . .
C4 C6 H6B 109.5 . .
H6A C6 H6B 109.5 . .
C4 C6 H6C 109.5 . .
H6A C6 H6C 109.5 . .
H6B C6 H6C 109.5 . .
C8 C7 H7A 109.5 . .
C8 C7 H7B 109.5 . .
H7A C7 H7B 109.5 . .
C8 C7 H7C 109.5 . .
H7A C7 H7C 109.5 . .
H7B C7 H7C 109.5 . .
N3 C8 C7 109.2(7) . .
N3 C8 C11 109.2(5) . .
C7 C8 C11 111.0(6) . .
N3 C8 H8A 109.1 . .
C7 C8 H8A 109.1 . .
C11 C8 H8A 109.1 . .
N3 C9 C10 112.0(5) . .
N3 C9 H9A 109.2 . .
C10 C9 H9A 109.2 . .
N3 C9 H9B 109.2 . .
C10 C9 H9B 109.2 . .
H9A C9 H9B 107.9 . .
N4 C10 C9 109.1(5) . .
N4 C10 C12 109.4(5) . .
C9 C10 C12 112.2(6) . .
N4 C10 H10A 108.7 . .
C9 C10 H10A 108.7 . .
C12 C10 H10A 108.7 . .
N4 C11 C8 110.7(5) . .
N4 C11 H11A 109.5 . .
C8 C11 H11A 109.5 . .
N4 C11 H11B 109.5 . .
C8 C11 H11B 109.5 . .
H11A C11 H11B 108.1 . .
C10 C12 H12A 109.5 . .
C10 C12 H12B 109.5 . .
H12A C12 H12B 109.5 . .
C10 C12 H12C 109.5 . .
H12A C12 H12C 109.5 . .
H12B C12 H12C 109.5 . .
C14 C13 H13A 109.5 . .
C14 C13 H13B 109.5 . .
H13A C13 H13B 109.5 . .
C14 C13 H13C 109.5 . .
H13A C13 H13C 109.5 . .
H13B C13 H13C 109.5 . .
N5 C14 C15 108.9(4) . 5_656
N5 C14 C13 111.1(4) . .
C15 C14 C13 111.2(4) 5_656 .
N5 C14 H14A 108.5 . .
C15 C14 H14A 108.5 5_656 .
C13 C14 H14A 108.5 . .
N5 C15 C14 111.6(4) . 5_656
N5 C15 H15A 109.3 . .
C14 C15 H15A 109.3 5_656 .
N5 C15 H15B 109.3 . .
C14 C15 H15B 109.3 5_656 .
H15A C15 H15B 108.0 . .
H1WA O1W H1WB 108.9 . .
H3WA O3W H3WB 125.7 . .
H6WA O6W H6WB 118.8 . .

loop_
_geom_bond_atom_site_label_1
_geom_bond_atom_site_label_2
_geom_bond_distance
_geom_bond_site_symmetry_2
Mo1 O5 1.688(3) .
Mo1 O4 1.772(3) .
Mo1 O6 1.822(3) .
Mo1 O1 2.055(3) .
Mo1 O2 2.082(3) .
Mo1 O3 2.398(3) .
Mo2 O7 1.685(3) .
Mo2 O9 1.774(3) .
Mo2 O8 1.802(3) .
Mo2 O1 2.050(3) .
Mo2 O10 2.101(3) .
Mo2 O3 2.460(3) .
Mo3 O14 1.699(3) .
Mo3 O13 1.711(3) .
Mo3 O15 1.8916(8) .
Mo3 O17 1.979(3) .
Mo3 O11 2.257(3) .
Mo3 O12 2.277(3) .
Mo3 K1 3.5675(12) .
Mo4 O18 1.696(3) .
Mo4 O16 1.711(3) .
Mo4 O17 1.828(3) .
Mo4 O1 2.052(3) .
Mo4 O10 2.306(3) .
Mo4 O2 2.346(3) .
Mo5 O19 1.694(3) .
Mo5 O21 1.789(3) .
Mo5 O20 1.790(3) .
Mo5 O8 2.080(3) .
Mo5 O6 2.096(4) .
Mo5 O3 2.379(3) .
Mo6 O22 1.698(3) .
Mo6 O26 1.855(3) .
Mo6 O25 1.884(3) .
Mo6 O23 1.931(3) .
Mo6 O21 2.117(3) .
Mo6 O24 2.257(3) .
Mo7 O27 1.679(3) .
Mo7 O28 1.877(3) .
Mo7 O26 1.889(3) .
Mo7 O23 1.938(3) 2_655
Mo7 O20 2.077(3) 2_655
Mo7 O24 2.294(3) 2_655
Mo8 O30 1.694(3) .
Mo8 O31 1.854(3) .
Mo8 O25 1.884(3) .
Mo8 O29 2.002(3) .
Mo8 O9 2.032(3) .
Mo8 O32 2.218(3) .
Mo9 O35 1.686(3) .
Mo9 O31 1.859(3) .
Mo9 O28 1.886(3) .
Mo9 O34 2.015(3) 2_655
Mo9 O4 2.038(3) 2_655
Mo9 O33 2.229(3) 2_655
P1 O32 1.513(3) .
P1 O33 1.524(3) .
P1 O24 1.545(3) .
P1 O3 1.579(3) .
P1 K1 3.2669(15) .
P2 O36 1.512(3) .
P2 O12 1.527(3) .
P2 O29 1.540(3) .
P2 O10 1.578(3) .
P2 K1 3.7078(12) .
P3 O37 1.505(3) .
P3 O11 1.523(3) .
P3 O34 1.547(3) .
P3 O2 1.582(3) .
P3 K1 3.6643(13) .
K1 O12 2.473(3) .
K1 O12 2.473(3) 2_655
K1 O11 2.501(3) .
K1 O11 2.501(3) 2_655
K1 O33 2.642(3) 2_655
K1 O33 2.642(3) .
K1 O32 2.697(3) 2_655
K1 O32 2.697(3) .
K1 O15 2.763(5) .
K1 P1 3.2670(15) 2_655
O4 Mo9 2.038(3) 2_655
O15 Mo3 1.8916(8) 2_655
O20 Mo7 2.077(3) 2_655
O23 Mo7 1.938(3) 2_655
O24 Mo7 2.294(3) 2_655
O33 Mo9 2.229(3) 2_655
O34 Mo9 2.015(3) 2_655
N1 C3 1.473(7) .
N1 C4 1.495(6) .
N1 H1A 0.9000 .
N1 H1E 0.9000 .
N2 C2 1.491(7) .
N2 C5 1.496(7) .
N2 H2A 0.9000 .
N2 H2C 0.9000 .
N3 C9 1.493(7) .
N3 C8 1.494(8) .
N3 H3C 0.9000 .
N3 H3D 0.9000 .
N4 C11 1.487(7) .
N4 C10 1.490(7) .
N4 H4B 0.9000 .
N4 H4C 0.9000 .
N5 C15 1.484(6) .
N5 C14 1.496(6) .
N5 H5A 0.9000 .
N5 H5D 0.9000 .
C1 C2 1.514(8) .
C1 H1B 0.9600 .
C1 H1C 0.9600 .
C1 H1D 0.9600 .
C2 C3 1.504(7) .
C2 H2B 0.9800 .
C3 H3A 0.9700 .
C3 H3B 0.9700 .
C4 C5 1.514(7) .
C4 C6 1.515(7) .
C4 H4A 0.9800 .
C5 H5B 0.9700 .
C5 H5C 0.9700 .
C6 H6A 0.9600 .
C6 H6B 0.9600 .
C6 H6C 0.9600 .
C7 C8 1.498(11) .
C7 H7A 0.9600 .
C7 H7B 0.9600 .
C7 H7C 0.9600 .
C8 C11 1.507(8) .
C8 H8A 0.9800 .
C9 C10 1.494(9) .
C9 H9A 0.9700 .
C9 H9B 0.9700 .
C10 C12 1.521(8) .
C10 H10A 0.9800 .
C11 H11A 0.9700 .
C11 H11B 0.9700 .
C12 H12A 0.9600 .
C12 H12B 0.9600 .
C12 H12C 0.9600 .
C13 C14 1.518(7) .
C13 H13A 0.9600 .
C13 H13B 0.9600 .
C13 H13C 0.9600 .
C14 C15 1.512(7) 5_656
C14 H14A 0.9800 .
C15 C14 1.512(7) 5_656
C15 H15A 0.9700 .
C15 H15B 0.9700 .
O1W H1WA 0.8600 .
O1W H1WB 0.8600 .
O2W H2WA 0.8500 .
O3W H3WA 0.8600 .
O3W H3WB 0.8601 .
O4W H4WA 0.8601 .
O6W H6WA 0.8591 .
O6W H6WB 0.9739 .
O7W O7W 1.07(3) 2
